data_4030707
loop_
_publ_author_name
'Hu, Huayou'
'Tian, Jiaxin'
'Liu, Yun'
'Liu, Yong'
'Shi, Fei'
'Wang, Xiang'
'Kan, Yuhe'
'Wang, Chao'

_publ_section_title
;
 Aza-Wacker-Type Reaction between Electron-Deficient Olefins and
 N-Alkylsulfonamides.
;
_journal_issue 5
_journal_name_full 'The Journal of organic chemistry'
_journal_page_first 2842
_journal_page_last 2847
_journal_paper_doi 10.1021/jo502823m
_journal_volume 80
_journal_year 2015
_chemical_formula_moiety 'C18 H19 N O4 S'
_chemical_formula_sum 'C18 H19 N O4 S'
_chemical_formula_weight 345.40
_chemical_name_systematic
; 
 ? 
;
_space_group_IT_number 14
_symmetry_cell_setting monoclinic
_symmetry_space_group_name_Hall '-P 2yn'
_symmetry_space_group_name_H-M 'P 1 21/n 1'
_atom_sites_solution_hydrogens geom
_atom_sites_solution_primary direct
_atom_sites_solution_secondary difmap
_audit_creation_method SHELXL-97
_cell_angle_alpha 90.00
_cell_angle_beta 105.418(16)
_cell_angle_gamma 90.00
_cell_formula_units_Z 4
_cell_length_a 9.167(6)
_cell_length_b 20.155(14)
_cell_length_c 10.011(7)
_cell_measurement_reflns_used 1063
_cell_measurement_temperature 296(2)
_cell_measurement_theta_max 19.56
_cell_measurement_theta_min 2.34
_cell_volume 1783(2)
_computing_structure_refinement 'SHELXL-97 (Sheldrick, 2008)'
_computing_structure_solution 'SHELXS-97 (Sheldrick, 2008)'
_diffrn_ambient_temperature 296(2)
_diffrn_measured_fraction_theta_full 0.992
_diffrn_measured_fraction_theta_max 0.992
_diffrn_radiation_monochromator graphite
_diffrn_radiation_source 'fine-focus sealed tube'
_diffrn_radiation_type MoK\a
_diffrn_radiation_wavelength 0.71073
_diffrn_reflns_av_R_equivalents 0.0543
_diffrn_reflns_av_sigmaI/netI 0.0731
_diffrn_reflns_limit_h_max 11
_diffrn_reflns_limit_h_min -11
_diffrn_reflns_limit_k_max 24
_diffrn_reflns_limit_k_min -22
_diffrn_reflns_limit_l_max 12
_diffrn_reflns_limit_l_min -12
_diffrn_reflns_number 10102
_diffrn_reflns_theta_full 26.00
_diffrn_reflns_theta_max 26.00
_diffrn_reflns_theta_min 2.02
_exptl_absorpt_coefficient_mu 0.202
_exptl_absorpt_correction_T_max 0.9801
_exptl_absorpt_correction_T_min 0.9382
_exptl_absorpt_correction_type multi-scan
_exptl_absorpt_process_details 'SADABS (Bruker, 2000)'
_exptl_crystal_density_diffrn 1.287
_exptl_crystal_density_method 'not measured'
_exptl_crystal_F_000 728
_exptl_crystal_size_max 0.32
_exptl_crystal_size_mid 0.27
_exptl_crystal_size_min 0.10
_refine_diff_density_max 0.181
_refine_diff_density_min -0.302
_refine_diff_density_rms 0.047
_refine_ls_extinction_method none
_refine_ls_goodness_of_fit_ref 1.017
_refine_ls_hydrogen_treatment constr
_refine_ls_matrix_type full
_refine_ls_number_parameters 219
_refine_ls_number_reflns 3481
_refine_ls_number_restraints 0
_refine_ls_restrained_S_all 1.017
_refine_ls_R_factor_all 0.1175
_refine_ls_R_factor_gt 0.0497
_refine_ls_shift/su_max 0.001
_refine_ls_shift/su_mean 0.000
_refine_ls_structure_factor_coef Fsqd
_refine_ls_weighting_details 'calc w=1/[\s^2^(Fo^2^)+(0.0400P)^2^+0.0000P] where P=(Fo^2^+2Fc^2^)/3'
_refine_ls_weighting_scheme calc
_refine_ls_wR_factor_gt 0.0974
_refine_ls_wR_factor_ref 0.1125
_reflns_number_gt 1860
_reflns_number_total 3481
_reflns_threshold_expression >2sigma(I)
_cod_data_source_file jo502823m_si_001.cif
_cod_data_source_block 2
_cod_depositor_comments
;
The following automatic conversions were performed:

'_symmetry_cell_setting' value 'Monoclinic' changed to 'monoclinic'
according to
/usr/data/users/saulius/crontab/automatic-downloads/rss-feeds/ACS/lib/dictionaries/cif_core.dic
dictionary named 'cif_core.dic' version 2.4.2 from 2011-04-26.

Automatic conversion script
Id: cif_fix_values 3008 2015-01-20 13:52:24Z robertas 

 Adding full bibliography for 4030707--4030708.cif.
;
_cod_original_sg_symbol_Hall '-P 2yn  '
_cod_original_sg_symbol_H-M 'P2(1)/n  '
_cod_database_code 4030707

loop_
_symmetry_equiv_pos_as_xyz
'x, y, z'
'-x+1/2, y+1/2, -z+1/2'
'-x, -y, -z'
'x-1/2, -y-1/2, z-1/2'

loop_
_atom_site_label
_atom_site_type_symbol
_atom_site_fract_x
_atom_site_fract_y
_atom_site_fract_z
_atom_site_U_iso_or_equiv
_atom_site_adp_type
_atom_site_occupancy
_atom_site_symmetry_multiplicity
_atom_site_calc_flag
_atom_site_refinement_flags
C1 C 0.9205(3) 0.26564(11) -0.0837(2) 0.0433(7) Uani 1 1 d .
H1A H 0.9517 0.2523 -0.1650 0.052 Uiso 1 1 calc R
H1B H 1.0113 0.2725 -0.0089 0.052 Uiso 1 1 calc R
C2 C 0.8075(3) 0.21105(12) 0.0848(3) 0.0438(7) Uani 1 1 d .
H2 H 0.7572 0.1744 0.1075 0.053 Uiso 1 1 calc R
C3 C 0.8492(3) 0.25788(13) 0.1800(3) 0.0460(7) Uani 1 1 d .
H3 H 0.8953 0.2963 0.1598 0.055 Uiso 1 1 calc R
C4 C 0.8232(3) 0.24951(15) 0.3160(3) 0.0513(7) Uani 1 1 d .
C5 C 0.8765(4) 0.29841(16) 0.5385(3) 0.0773(10) Uani 1 1 d .
H5A H 0.7740 0.2894 0.5393 0.116 Uiso 1 1 calc R
H5B H 0.9069 0.3407 0.5810 0.116 Uiso 1 1 calc R
H5C H 0.9417 0.2644 0.5891 0.116 Uiso 1 1 calc R
C6 C 0.8360(3) 0.33051(12) -0.1140(2) 0.0397(6) Uani 1 1 d .
C7 C 0.9175(4) 0.38769(14) -0.1088(3) 0.0657(9) Uani 1 1 d .
H7 H 1.0227 0.3861 -0.0847 0.079 Uiso 1 1 calc R
C8 C 0.8439(5) 0.44788(16) -0.1392(4) 0.0883(11) Uani 1 1 d .
H8 H 0.8994 0.4867 -0.1363 0.106 Uiso 1 1 calc R
C9 C 0.6886(5) 0.45032(15) -0.1736(3) 0.0775(10) Uani 1 1 d .
H9 H 0.6390 0.4908 -0.1936 0.093 Uiso 1 1 calc R
C10 C 0.6077(4) 0.39377(15) -0.1784(3) 0.0664(9) Uani 1 1 d .
H10 H 0.5026 0.3954 -0.2017 0.080 Uiso 1 1 calc R
C11 C 0.6814(3) 0.33366(12) -0.1487(3) 0.0523(7) Uani 1 1 d .
H11 H 0.6254 0.2949 -0.1523 0.063 Uiso 1 1 calc R
C12 C 0.9475(3) 0.11525(11) -0.1709(3) 0.0421(6) Uani 1 1 d .
C13 C 0.9866(3) 0.11874(13) -0.2939(3) 0.0576(8) Uani 1 1 d .
H13 H 0.9262 0.1419 -0.3687 0.069 Uiso 1 1 calc R
C14 C 1.1165(4) 0.08749(15) -0.3052(3) 0.0698(9) Uani 1 1 d .
H14 H 1.1436 0.0902 -0.3882 0.084 Uiso 1 1 calc R
C15 C 1.2077(3) 0.05209(15) -0.1958(4) 0.0640(8) Uani 1 1 d .
C16 C 1.1655(3) 0.04939(14) -0.0750(3) 0.0639(8) Uani 1 1 d .
H16 H 1.2253 0.0260 -0.0003 0.077 Uiso 1 1 calc R
C17 C 1.0375(3) 0.08018(13) -0.0609(3) 0.0545(7) Uani 1 1 d .
H17 H 1.0111 0.0775 0.0224 0.065 Uiso 1 1 calc R
C18 C 1.3487(4) 0.01794(19) -0.2106(4) 0.1112(14) Uani 1 1 d .
H18A H 1.3805 -0.0145 -0.1385 0.167 Uiso 1 1 calc R
H18B H 1.4275 0.0501 -0.2037 0.167 Uiso 1 1 calc R
H18C H 1.3279 -0.0036 -0.2993 0.167 Uiso 1 1 calc R
N1 N 0.8325(2) 0.21190(9) -0.0452(2) 0.0415(5) Uani 1 1 d .
O1 O 0.8871(2) 0.29950(9) 0.39873(18) 0.0632(6) Uani 1 1 d .
O2 O 0.7023(2) 0.10385(8) -0.0891(2) 0.0636(6) Uani 1 1 d .
O3 O 0.7031(2) 0.17793(9) -0.28606(18) 0.0673(6) Uani 1 1 d .
O4 O 0.7581(3) 0.20471(11) 0.3532(2) 0.0876(7) Uani 1 1 d .
S1 S 0.77827(8) 0.14998(3) -0.15527(7) 0.0500(2) Uani 1 1 d .

loop_
_atom_site_aniso_label
_atom_site_aniso_U_11
_atom_site_aniso_U_22
_atom_site_aniso_U_33
_atom_site_aniso_U_23
_atom_site_aniso_U_13
_atom_site_aniso_U_12
C1 0.0396(16) 0.0457(16) 0.0446(15) 0.0005(12) 0.0113(13) -0.0043(13)
C2 0.0385(16) 0.0403(15) 0.0547(17) 0.0106(13) 0.0163(13) 0.0070(13)
C3 0.0431(17) 0.0477(16) 0.0470(16) 0.0048(14) 0.0115(13) 0.0011(13)
C4 0.0492(19) 0.0547(18) 0.0530(18) 0.0041(15) 0.0187(15) 0.0096(16)
C5 0.101(3) 0.089(2) 0.0474(19) 0.0005(17) 0.0294(18) 0.009(2)
C6 0.0457(18) 0.0358(14) 0.0360(14) 0.0015(11) 0.0081(12) -0.0040(13)
C7 0.064(2) 0.0479(19) 0.087(2) 0.0021(16) 0.0226(18) -0.0114(17)
C8 0.110(3) 0.048(2) 0.112(3) 0.0115(19) 0.039(3) -0.015(2)
C9 0.113(3) 0.0417(19) 0.076(2) 0.0177(16) 0.021(2) 0.015(2)
C10 0.069(2) 0.058(2) 0.064(2) 0.0105(16) 0.0029(17) 0.0124(18)
C11 0.055(2) 0.0381(16) 0.0555(17) 0.0020(13) 0.0003(14) -0.0018(14)
C12 0.0489(17) 0.0323(14) 0.0454(16) -0.0021(12) 0.0128(14) -0.0022(12)
C13 0.075(2) 0.0451(17) 0.0546(19) 0.0048(14) 0.0210(17) -0.0017(16)
C14 0.082(3) 0.067(2) 0.074(2) -0.0064(18) 0.046(2) -0.0090(19)
C15 0.055(2) 0.0555(19) 0.087(2) -0.0067(18) 0.0291(19) -0.0014(16)
C16 0.058(2) 0.062(2) 0.069(2) 0.0076(16) 0.0137(17) 0.0133(17)
C17 0.057(2) 0.0572(18) 0.0505(18) 0.0014(14) 0.0160(15) 0.0076(16)
C18 0.073(3) 0.119(3) 0.158(4) -0.016(3) 0.059(3) 0.018(2)
N1 0.0465(14) 0.0320(11) 0.0477(13) -0.0009(9) 0.0156(11) -0.0029(10)
O1 0.0805(15) 0.0656(13) 0.0457(12) -0.0007(10) 0.0205(11) -0.0017(11)
O2 0.0546(13) 0.0447(11) 0.0951(15) -0.0041(10) 0.0262(11) -0.0118(10)
O3 0.0661(14) 0.0635(13) 0.0563(13) -0.0018(10) -0.0115(11) 0.0133(11)
O4 0.114(2) 0.0853(16) 0.0823(16) -0.0049(13) 0.0587(14) -0.0318(15)
S1 0.0470(5) 0.0403(4) 0.0575(5) -0.0045(4) 0.0045(4) 0.0005(4)

loop_
_atom_type_symbol
_atom_type_description
_atom_type_scat_dispersion_real
_atom_type_scat_dispersion_imag
_atom_type_scat_source
C C 0.0033 0.0016 'International Tables Vol C Tables 4.2.6.8 and 6.1.1.4'
H H 0.0000 0.0000 'International Tables Vol C Tables 4.2.6.8 and 6.1.1.4'
N N 0.0061 0.0033 'International Tables Vol C Tables 4.2.6.8 and 6.1.1.4'
O O 0.0106 0.0060 'International Tables Vol C Tables 4.2.6.8 and 6.1.1.4'
S S 0.1246 0.1234 'International Tables Vol C Tables 4.2.6.8 and 6.1.1.4'

loop_
_geom_angle_atom_site_label_1
_geom_angle_atom_site_label_2
_geom_angle_atom_site_label_3
_geom_angle
N1 C1 C6 113.9(2)
N1 C1 H1A 108.8
C6 C1 H1A 108.8
N1 C1 H1B 108.8
C6 C1 H1B 108.8
H1A C1 H1B 107.7
C3 C2 N1 125.6(2)
C3 C2 H2 117.2
N1 C2 H2 117.2
C2 C3 C4 120.3(3)
C2 C3 H3 119.9
C4 C3 H3 119.9
O4 C4 O1 123.3(3)
O4 C4 C3 126.8(3)
O1 C4 C3 109.8(2)
O1 C5 H5A 109.5
O1 C5 H5B 109.5
H5A C5 H5B 109.5
O1 C5 H5C 109.5
H5A C5 H5C 109.5
H5B C5 H5C 109.5
C7 C6 C11 119.3(3)
C7 C6 C1 118.5(3)
C11 C6 C1 122.2(2)
C6 C7 C8 120.1(3)
C6 C7 H7 120.0
C8 C7 H7 120.0
C9 C8 C7 120.0(3)
C9 C8 H8 120.0
C7 C8 H8 120.0
C10 C9 C8 120.0(3)
C10 C9 H9 120.0
C8 C9 H9 120.0
C9 C10 C11 120.0(3)
C9 C10 H10 120.0
C11 C10 H10 120.0
C6 C11 C10 120.7(3)
C6 C11 H11 119.7
C10 C11 H11 119.7
C13 C12 C17 119.9(3)
C13 C12 S1 120.6(2)
C17 C12 S1 119.3(2)
C12 C13 C14 119.1(3)
C12 C13 H13 120.4
C14 C13 H13 120.4
C13 C14 C15 121.6(3)
C13 C14 H14 119.2
C15 C14 H14 119.2
C16 C15 C14 117.8(3)
C16 C15 C18 121.5(3)
C14 C15 C18 120.7(3)
C15 C16 C17 121.8(3)
C15 C16 H16 119.1
C17 C16 H16 119.1
C16 C17 C12 119.8(3)
C16 C17 H17 120.1
C12 C17 H17 120.1
C15 C18 H18A 109.5
C15 C18 H18B 109.5
H18A C18 H18B 109.5
C15 C18 H18C 109.5
H18A C18 H18C 109.5
H18B C18 H18C 109.5
C2 N1 C1 119.9(2)
C2 N1 S1 121.59(17)
C1 N1 S1 118.25(17)
C4 O1 C5 117.6(2)
O3 S1 O2 120.56(13)
O3 S1 N1 107.50(12)
O2 S1 N1 106.28(12)
O3 S1 C12 107.50(13)
O2 S1 C12 109.60(12)
N1 S1 C12 104.22(11)

loop_
_geom_bond_atom_site_label_1
_geom_bond_atom_site_label_2
_geom_bond_distance
C1 N1 1.462(3)
C1 C6 1.509(3)
C1 H1A 0.9700
C1 H1B 0.9700
C2 C3 1.324(3)
C2 N1 1.380(3)
C2 H2 0.9300
C3 C4 1.453(4)
C3 H3 0.9300
C4 O4 1.195(3)
C4 O1 1.337(3)
C5 O1 1.428(3)
C5 H5A 0.9600
C5 H5B 0.9600
C5 H5C 0.9600
C6 C7 1.367(3)
C6 C11 1.368(4)
C7 C8 1.382(4)
C7 H7 0.9300
C8 C9 1.374(5)
C8 H8 0.9300
C9 C10 1.353(4)
C9 H9 0.9300
C10 C11 1.380(4)
C10 H10 0.9300
C11 H11 0.9300
C12 C13 1.373(4)
C12 C17 1.381(3)
C12 S1 1.747(3)
C13 C14 1.378(4)
C13 H13 0.9300
C14 C15 1.386(4)
C14 H14 0.9300
C15 C16 1.365(4)
C15 C18 1.506(4)
C16 C17 1.367(4)
C16 H16 0.9300
C17 H17 0.9300
C18 H18A 0.9600
C18 H18B 0.9600
C18 H18C 0.9600
N1 S1 1.651(2)
O2 S1 1.426(2)
O3 S1 1.424(2)
